data_7217195
loop_
_publ_author_name
'Cabeza, Javier A.'
'Fern\'andez-Colinas, Jos\'e M.'
'Garc\'ia-\'Alvarez, Pablo'
'Polo, Diego'

_publ_section_title
;
 Steric effects in the reactions of amidinate germylenes with ruthenium
 carbonyl: isolation of a coordinatively unsaturated diruthenium(0)
 derivative
;
_journal_issue 59
_journal_name_full 'RSC Advances'
_journal_page_first 31503
_journal_paper_doi 10.1039/C4RA05972G
_journal_volume 4
_journal_year 2014
_chemical_formula_moiety 'C25 H37 Ge N3 O6 Ru2 Si2'
_chemical_formula_sum 'C25 H37 Ge N3 O6 Ru2 Si2'
_chemical_formula_weight 806.49
_chemical_name_systematic
;
 ?
;
_space_group_IT_number 2
_space_group_name_Hall '-P 1'
_symmetry_cell_setting triclinic
_symmetry_space_group_name_Hall '-P 1'
_symmetry_space_group_name_H-M 'P -1'
_atom_sites_solution_hydrogens geom
_atom_sites_solution_primary direct
_atom_sites_solution_secondary difmap
_audit_creation_method SHELXL-97
_cell_angle_alpha 112.810(2)
_cell_angle_beta 102.108(2)
_cell_angle_gamma 94.844(2)
_cell_formula_units_Z 4
_cell_length_a 12.0005(3)
_cell_length_b 17.7747(3)
_cell_length_c 17.9712(4)
_cell_measurement_temperature 153(4)
_cell_volume 3396.02(15)
_computing_cell_refinement
;
CrysAlisPro, Agilent Technologies,
Version 1.171.36.28 (release 01-02-2013 CrysAlis171 .NET)
(compiled Feb  1 2013,16:14:44)
;
_computing_data_collection
;
CrysAlisPro, Agilent Technologies,
Version 1.171.36.28 (release 01-02-2013 CrysAlis171 .NET)
(compiled Feb  1 2013,16:14:44)
;
_computing_data_reduction
;
CrysAlisPro, Agilent Technologies,
Version 1.171.36.28 (release 01-02-2013 CrysAlis171 .NET)
(compiled Feb  1 2013,16:14:44)
;
_computing_molecular_graphics 'MERCUY CSD 3.1 (Build RC5)'
_computing_publication_material 'SHELXL-97 (Sheldrick, 2008)'
_computing_structure_refinement 'SHELXL-97 (Sheldrick, 2008)'
_computing_structure_solution 'SIR-97 (Giacovazzo, 1999)'
_diffrn_ambient_temperature 153(4)
_diffrn_measured_fraction_theta_full 0.991
_diffrn_measured_fraction_theta_max 0.991
_diffrn_measurement_device_type 'Xcalibur, Onyx, Nova'
_diffrn_radiation_monochromator mirror
_diffrn_radiation_source 'Nova (Cu) X-ray Source'
_diffrn_radiation_type 'Cu K\a'
_diffrn_radiation_wavelength 1.5418
_diffrn_reflns_av_R_equivalents 0.0216
_diffrn_reflns_av_sigmaI/netI 0.0223
_diffrn_reflns_limit_h_max 14
_diffrn_reflns_limit_h_min -14
_diffrn_reflns_limit_k_max 21
_diffrn_reflns_limit_k_min -21
_diffrn_reflns_limit_l_max 21
_diffrn_reflns_limit_l_min -21
_diffrn_reflns_number 30345
_diffrn_reflns_theta_full 68.00
_diffrn_reflns_theta_max 68.00
_diffrn_reflns_theta_min 2.98
_exptl_absorpt_coefficient_mu 9.157
_exptl_absorpt_correction_T_max 1.00000
_exptl_absorpt_correction_T_min 0.56656
_exptl_absorpt_correction_type multi-scan
_exptl_absorpt_process_details
;
CrysAlisPro, Agilent Technologies,
Version 1.171.36.28 (release 01-02-2013 CrysAlis171 .NET)
(compiled Feb  1 2013,16:14:44)
Empirical absorption correction using spherical harmonics,
 implemented in SCALE3 ABSPACK scaling algorithm.
;
_exptl_crystal_colour orange
_exptl_crystal_density_diffrn 1.577
_exptl_crystal_density_method 'not measured'
_exptl_crystal_description fragment
_exptl_crystal_F_000 1616
_exptl_crystal_size_max 0.2002
_exptl_crystal_size_mid 0.0588
_exptl_crystal_size_min 0.0521
_refine_diff_density_max 1.144
_refine_diff_density_min -0.634
_refine_diff_density_rms 0.065
_refine_ls_extinction_method none
_refine_ls_goodness_of_fit_ref 1.030
_refine_ls_hydrogen_treatment mixed
_refine_ls_matrix_type full
_refine_ls_number_parameters 731
_refine_ls_number_reflns 12298
_refine_ls_number_restraints 0
_refine_ls_restrained_S_all 1.030
_refine_ls_R_factor_all 0.0236
_refine_ls_R_factor_gt 0.0223
_refine_ls_shift/su_max 0.004
_refine_ls_shift/su_mean 0.000
_refine_ls_structure_factor_coef Fsqd
_refine_ls_weighting_details 'calc w=1/[\s^2^(Fo^2^)+(0.0336P)^2^+1.3332P] where P=(Fo^2^+2Fc^2^)/3'
_refine_ls_weighting_scheme calc
_refine_ls_wR_factor_gt 0.0585
_refine_ls_wR_factor_ref 0.0597
_reflns_number_gt 11667
_reflns_number_total 12298
_reflns_threshold_expression >2sigma(I)
_cod_data_source_file c4ra05972g2.cif
_cod_data_source_block xn13_007_dp508
_cod_depositor_comments
;
The following automatic conversions were performed:

'_symmetry_cell_setting' value 'TRICLINIC' changed to 'triclinic'
according to
/usr/data/users/saulius/crontab/automatic-downloads/rss-feeds/RSC/lib/dictionaries/cif_core.dic
dictionary named 'cif_core.dic' version 2.4.2 from 2011-04-26.

Automatic conversion script
Id: cif_fix_values 2281 2013-09-26 08:29:07Z andrius 
;
_cod_original_cell_volume 3396.02(13)
_cod_database_code 7217195

loop_
_symmetry_equiv_pos_as_xyz
'x, y, z'
'-x, -y, -z'

loop_
_atom_site_label
_atom_site_type_symbol
_atom_site_fract_x
_atom_site_fract_y
_atom_site_fract_z
_atom_site_U_iso_or_equiv
_atom_site_adp_type
_atom_site_occupancy
_atom_site_symmetry_multiplicity
_atom_site_calc_flag
_atom_site_refinement_flags
C1 C -0.0796(2) -1.04201(19) 0.2460(2) 0.0565(8) Uani 1 1 d .
H1A H -0.0713 -1.0074 0.3053 0.085 Uiso 1 1 calc R
H1B H -0.1529 -1.0818 0.2227 0.085 Uiso 1 1 calc R
H1C H -0.0792 -1.0067 0.2156 0.085 Uiso 1 1 calc R
C2 C 0.0309(3) -1.13567(19) 0.2938(2) 0.0521(7) Uani 1 1 d .
H2A H 0.0913 -1.1695 0.2844 0.078 Uiso 1 1 calc R
H2B H -0.0435 -1.1717 0.2805 0.078 Uiso 1 1 calc R
H2C H 0.0512 -1.0957 0.3526 0.078 Uiso 1 1 calc R
C3 C -0.0055(2) -1.15169(18) 0.1463(2) 0.0443(6) Uani 1 1 d .
C4 C 0.0214(2) -1.08902(16) 0.23750(19) 0.0394(6) Uani 1 1 d .
C5 C 0.1783(2) -0.96146(14) 0.31087(15) 0.0290(5) Uani 1 1 d .
C6 C 0.1265(2) -0.91809(16) 0.38146(17) 0.0378(5) Uani 1 1 d .
C7 C 0.1510(3) -0.93644(19) 0.45063(18) 0.0487(7) Uani 1 1 d .
H7 H 0.1959 -0.9779 0.4509 0.058 Uiso 1 1 calc R
C8 C 0.1105(3) -0.8945(2) 0.5195(2) 0.0680(10) Uani 1 1 d .
H8 H 0.1267 -0.9077 0.5667 0.082 Uiso 1 1 calc R
C9 C 0.0471(4) -0.8342(3) 0.5194(3) 0.0733(11) Uani 1 1 d .
H9 H 0.0195 -0.8055 0.5667 0.088 Uiso 1 1 calc R
C10 C 0.0229(3) -0.8147(2) 0.4517(2) 0.0608(9) Uani 1 1 d .
H10 H -0.0208 -0.7724 0.4527 0.073 Uiso 1 1 calc R
C11 C 0.0617(2) -0.85625(17) 0.3817(2) 0.0459(6) Uani 1 1 d .
H11 H 0.0444 -0.8429 0.3347 0.055 Uiso 1 1 calc R
C12 C 0.3370(2) -0.83831(14) 0.37698(14) 0.0320(5) Uani 1 1 d .
H12A H 0.4219 -0.8361 0.3908 0.038 Uiso 1 1 calc R
H12B H 0.3114 -0.8296 0.4282 0.038 Uiso 1 1 calc R
C13 C 0.3108(3) -0.76877(16) 0.35092(19) 0.0453(6) Uani 1 1 d .
H13A H 0.3513 -0.7153 0.3965 0.068 Uiso 1 1 calc R
H13B H 0.2271 -0.7696 0.3386 0.068 Uiso 1 1 calc R
H13C H 0.3372 -0.7764 0.3009 0.068 Uiso 1 1 calc R
C14 C 0.4964(3) -0.98258(18) 0.40839(17) 0.0446(6) Uani 1 1 d .
H14A H 0.4865 -0.9265 0.4425 0.067 Uiso 1 1 calc R
H14B H 0.5409 -1.0050 0.4446 0.067 Uiso 1 1 calc R
H14C H 0.4201 -1.0184 0.3788 0.067 Uiso 1 1 calc R
C15 C 0.5962(2) -1.08435(17) 0.26456(19) 0.0446(6) Uani 1 1 d .
H15A H 0.6381 -1.0807 0.2244 0.067 Uiso 1 1 calc R
H15B H 0.5203 -1.1205 0.2342 0.067 Uiso 1 1 calc R
H15C H 0.6409 -1.1073 0.3002 0.067 Uiso 1 1 calc R
C16 C 0.7233(3) -0.9177(2) 0.39594(19) 0.0537(7) Uani 1 1 d .
H16A H 0.7707 -0.9127 0.3593 0.081 Uiso 1 1 calc R
H16B H 0.7600 -0.9463 0.4287 0.081 Uiso 1 1 calc R
H16C H 0.7165 -0.8622 0.4339 0.081 Uiso 1 1 calc R
C17 C 0.6964(2) -0.91068(18) 0.19366(19) 0.0452(6) Uani 1 1 d .
H17A H 0.7458 -0.9299 0.2308 0.068 Uiso 1 1 calc R
H17B H 0.7438 -0.8694 0.1841 0.068 Uiso 1 1 calc R
H17C H 0.6591 -0.9579 0.1401 0.068 Uiso 1 1 calc R
C18 C 0.6490(3) -0.76456(17) 0.33974(19) 0.0496(7) Uani 1 1 d .
H18A H 0.6976 -0.7778 0.3824 0.074 Uiso 1 1 calc R
H18B H 0.5873 -0.7378 0.3613 0.074 Uiso 1 1 calc R
H18C H 0.6965 -0.7268 0.3260 0.074 Uiso 1 1 calc R
C19 C 0.4940(2) -0.82798(16) 0.16853(18) 0.0423(6) Uani 1 1 d .
H19A H 0.4328 -0.8022 0.1918 0.063 Uiso 1 1 calc R
H19B H 0.4588 -0.8760 0.1152 0.063 Uiso 1 1 calc R
H19C H 0.5436 -0.7875 0.1593 0.063 Uiso 1 1 calc R
C20 C 0.3595(2) -0.41068(16) 0.07605(17) 0.0386(6) Uani 1 1 d .
H20A H 0.3272 -0.4630 0.0264 0.058 Uiso 1 1 calc R
H20B H 0.4205 -0.3787 0.0659 0.058 Uiso 1 1 calc R
H20C H 0.2979 -0.3785 0.0878 0.058 Uiso 1 1 calc R
C21 C 0.4597(2) -0.34809(17) 0.22905(19) 0.0419(6) Uani 1 1 d .
C22 C 0.5112(2) -0.47480(17) 0.13465(19) 0.0409(6) Uani 1 1 d .
H22A H 0.5339 -0.4964 0.1771 0.061 Uiso 1 1 calc R
H22B H 0.5771 -0.4363 0.1376 0.061 Uiso 1 1 calc R
H22C H 0.4871 -0.5210 0.0790 0.061 Uiso 1 1 calc R
C23 C 0.4103(2) -0.42922(14) 0.15071(15) 0.0307(5) Uani 1 1 d .
C24 C 0.27436(18) -0.55229(13) 0.13763(13) 0.0229(4) Uani 1 1 d .
C25 C 0.30843(19) -0.61393(13) 0.06613(14) 0.0270(4) Uani 1 1 d .
C26 C 0.2530(2) -0.62716(14) -0.01504(14) 0.0304(5) Uani 1 1 d .
H26 H 0.1951 -0.5962 -0.0246 0.037 Uiso 1 1 calc R
C27 C 0.2823(2) -0.68587(16) -0.08244(16) 0.0399(6) Uani 1 1 d .
H27 H 0.2450 -0.6944 -0.1379 0.048 Uiso 1 1 calc R
C28 C 0.3651(3) -0.73170(15) -0.06891(18) 0.0441(6) Uani 1 1 d .
H28 H 0.3853 -0.7713 -0.1151 0.053 Uiso 1 1 calc R
C29 C 0.4188(2) -0.72018(16) 0.01138(18) 0.0412(6) Uani 1 1 d .
H29 H 0.4754 -0.7522 0.0204 0.049 Uiso 1 1 calc R
C30 C 0.3904(2) -0.66208(15) 0.07904(16) 0.0340(5) Uani 1 1 d .
H30 H 0.4267 -0.6550 0.1343 0.041 Uiso 1 1 calc R
C31 C 0.1405(2) -0.67023(13) 0.13047(14) 0.0277(4) Uani 1 1 d .
H31A H 0.1482 -0.6976 0.0727 0.033 Uiso 1 1 calc R
H31B H 0.0567 -0.6759 0.1277 0.033 Uiso 1 1 calc R
C32 C 0.1982(2) -0.71344(16) 0.18239(18) 0.0410(6) Uani 1 1 d .
H32A H 0.1613 -0.7721 0.1571 0.061 Uiso 1 1 calc R
H32B H 0.1897 -0.6870 0.2394 0.061 Uiso 1 1 calc R
H32C H 0.2807 -0.7090 0.1841 0.061 Uiso 1 1 calc R
C33 C -0.1512(3) -0.5445(2) 0.36017(19) 0.0497(7) Uani 1 1 d .
H33A H -0.2159 -0.5428 0.3177 0.075 Uiso 1 1 calc R
H33B H -0.1142 -0.4878 0.4003 0.075 Uiso 1 1 calc R
H33C H -0.1802 -0.5749 0.3896 0.075 Uiso 1 1 calc R
C34 C -0.1050(3) -0.71086(18) 0.2426(2) 0.0528(8) Uani 1 1 d .
H34A H -0.1691 -0.7165 0.1957 0.079 Uiso 1 1 calc R
H34B H -0.1338 -0.7356 0.2766 0.079 Uiso 1 1 calc R
H34C H -0.0446 -0.7394 0.2209 0.079 Uiso 1 1 calc R
C35 C 0.0759(3) -0.59841(18) 0.39363(18) 0.0468(7) Uani 1 1 d .
H35A H 0.1135 -0.5411 0.4316 0.070 Uiso 1 1 calc R
H35B H 0.1330 -0.6289 0.3693 0.070 Uiso 1 1 calc R
H35C H 0.0437 -0.6253 0.4248 0.070 Uiso 1 1 calc R
C36 C -0.2433(2) -0.6059(2) 0.1376(2) 0.0546(8) Uani 1 1 d .
H36A H -0.2305 -0.6630 0.1121 0.082 Uiso 1 1 calc R
H36B H -0.2976 -0.5944 0.0960 0.082 Uiso 1 1 calc R
H36C H -0.2758 -0.5989 0.1850 0.082 Uiso 1 1 calc R
C37 C -0.1313(3) -0.42447(19) 0.2232(2) 0.0492(7) Uani 1 1 d .
H37A H -0.1562 -0.4167 0.2739 0.074 Uiso 1 1 calc R
H37B H -0.1925 -0.4160 0.1832 0.074 Uiso 1 1 calc R
H37C H -0.0605 -0.3842 0.2379 0.074 Uiso 1 1 calc R
C38 C -0.0542(2) -0.54919(18) 0.07800(15) 0.0395(6) Uani 1 1 d .
H38A H -0.0395 -0.6059 0.0536 0.059 Uiso 1 1 calc R
H38B H 0.0170 -0.5096 0.0920 0.059 Uiso 1 1 calc R
H38C H -0.1151 -0.5411 0.0375 0.059 Uiso 1 1 calc R
C101 C 0.2942(2) -1.14729(15) 0.25417(18) 0.0372(6) Uani 1 1 d .
C102 C 0.3159(2) -1.17297(15) 0.10493(17) 0.0379(6) Uani 1 1 d .
C201 C 0.2275(3) -0.92923(19) 0.02688(18) 0.0482(7) Uani 1 1 d .
C202 C 0.3590(3) -1.04344(16) 0.04356(16) 0.0417(6) Uani 1 1 d .
C203 C 0.1098(2) -0.95424(17) 0.13203(17) 0.0394(6) Uani 1 1 d .
C204 C 0.1174(3) -1.10955(18) 0.00147(17) 0.0462(7) Uani 1 1 d .
C301 C 0.1408(2) -0.36476(14) 0.17530(16) 0.0340(5) Uani 1 1 d .
C302 C 0.1835(2) -0.30531(15) 0.33589(16) 0.0374(5) Uani 1 1 d .
C401 C 0.3503(2) -0.4930(2) 0.46673(18) 0.0502(7) Uani 1 1 d .
C402 C 0.2006(2) -0.39264(16) 0.44490(15) 0.0369(5) Uani 1 1 d .
C403 C 0.4153(2) -0.50334(18) 0.32797(16) 0.0408(6) Uani 1 1 d .
C404 C 0.4227(3) -0.3336(2) 0.42978(18) 0.0553(8) Uani 1 1 d .
Ge1 Ge 0.34646(2) -0.974414(14) 0.220047(15) 0.02281(6) Uani 1 1 d .
Ge2 Ge 0.15478(2) -0.505490(14) 0.263881(14) 0.02120(6) Uani 1 1 d .
N1 N 0.13623(16) -1.03705(12) 0.25297(13) 0.0299(4) Uani 1 1 d .
N2 N 0.27967(16) -0.92106(11) 0.31155(12) 0.0271(4) Uani 1 1 d .
N3 N 0.50388(15) -0.93354(11) 0.26707(11) 0.0268(4) Uani 1 1 d .
N4 N 0.31545(15) -0.47202(11) 0.17168(11) 0.0248(4) Uani 1 1 d .
N5 N 0.19221(15) -0.58152(10) 0.16594(11) 0.0231(3) Uani 1 1 d .
N6 N 0.00167(16) -0.54935(11) 0.24865(11) 0.0264(4) Uani 1 1 d .
O101 O 0.33788(19) -1.16962(13) 0.30258(14) 0.0525(5) Uani 1 1 d .
O102 O 0.3659(2) -1.21443(12) 0.06261(14) 0.0562(5) Uani 1 1 d .
O201 O 0.2256(2) -0.88578(16) -0.00518(16) 0.0699(7) Uani 1 1 d .
O202 O 0.4419(2) -1.06256(14) 0.02622(14) 0.0577(5) Uani 1 1 d .
O203 O 0.04578(19) -0.91957(13) 0.16416(14) 0.0526(5) Uani 1 1 d .
O204 O 0.0564(2) -1.16963(14) -0.04491(14) 0.0691(7) Uani 1 1 d .
O301 O 0.07263(19) -0.34960(13) 0.13075(13) 0.0506(5) Uani 1 1 d .
O302 O 0.1481(2) -0.25614(12) 0.38382(13) 0.0553(5) Uani 1 1 d .
O401 O 0.3707(2) -0.5239(2) 0.51137(16) 0.0745(8) Uani 1 1 d .
O402 O 0.12987(19) -0.36845(13) 0.47599(12) 0.0494(5) Uani 1 1 d .
O403 O 0.47172(19) -0.54406(16) 0.29233(13) 0.0589(6) Uani 1 1 d .
O404 O 0.4816(3) -0.27193(17) 0.45154(16) 0.0875(9) Uani 1 1 d .
Ru1 Ru 0.233152(14) -1.108186(10) 0.174729(11) 0.02691(5) Uani 1 1 d .
Ru2 Ru 0.222664(16) -1.007339(11) 0.077307(11) 0.03132(5) Uani 1 1 d .
Ru3 Ru 0.241633(14) -0.383745(9) 0.257653(10) 0.02543(5) Uani 1 1 d .
Ru4 Ru 0.319086(15) -0.438810(12) 0.391902(10) 0.03210(5) Uani 1 1 d .
Si1 Si 0.57556(6) -0.97846(4) 0.33097(4) 0.03279(14) Uani 1 1 d .
Si2 Si 0.58278(5) -0.86260(4) 0.24318(4) 0.03050(13) Uani 1 1 d .
Si3 Si -0.04299(6) -0.59810(4) 0.30846(4) 0.03304(14) Uani 1 1 d .
Si4 Si -0.10196(5) -0.53203(4) 0.17510(4) 0.03341(14) Uani 1 1 d .
H21A H 0.400(3) -0.3167(19) 0.243(2) 0.044(8) Uiso 1 1 d .
H3A H 0.058(3) -1.183(2) 0.137(2) 0.049(8) Uiso 1 1 d .
H21B H 0.498(3) -0.3599(19) 0.273(2) 0.044(8) Uiso 1 1 d .
H21C H 0.509(3) -0.313(2) 0.216(2) 0.052(9) Uiso 1 1 d .
H3B H -0.071(3) -1.192(2) 0.134(2) 0.049(8) Uiso 1 1 d .
H3C H -0.021(3) -1.123(2) 0.107(2) 0.059(10) Uiso 1 1 d .

loop_
_atom_site_aniso_label
_atom_site_aniso_U_11
_atom_site_aniso_U_22
_atom_site_aniso_U_33
_atom_site_aniso_U_23
_atom_site_aniso_U_13
_atom_site_aniso_U_12
C1 0.0292(14) 0.0508(17) 0.091(2) 0.0261(17) 0.0249(15) 0.0086(12)
C2 0.0516(17) 0.0519(17) 0.068(2) 0.0331(15) 0.0319(15) 0.0035(13)
C3 0.0297(13) 0.0400(14) 0.0585(18) 0.0175(13) 0.0116(12) -0.0028(11)
C4 0.0281(12) 0.0367(13) 0.0587(16) 0.0213(12) 0.0197(11) 0.0054(10)
C5 0.0298(11) 0.0330(12) 0.0335(12) 0.0182(10) 0.0159(9) 0.0125(9)
C6 0.0381(13) 0.0373(13) 0.0431(14) 0.0141(11) 0.0246(11) 0.0114(10)
C7 0.0572(18) 0.0570(17) 0.0439(15) 0.0225(13) 0.0312(14) 0.0192(14)
C8 0.082(3) 0.082(2) 0.0544(19) 0.0278(18) 0.0459(19) 0.025(2)
C9 0.076(2) 0.078(2) 0.070(2) 0.016(2) 0.052(2) 0.022(2)
C10 0.0497(18) 0.0501(17) 0.084(2) 0.0153(17) 0.0391(17) 0.0220(14)
C11 0.0410(15) 0.0427(15) 0.0586(17) 0.0181(13) 0.0251(13) 0.0165(12)
C12 0.0359(12) 0.0289(11) 0.0265(11) 0.0051(9) 0.0110(9) 0.0065(9)
C13 0.0548(17) 0.0288(13) 0.0517(16) 0.0144(12) 0.0167(13) 0.0090(11)
C14 0.0548(17) 0.0531(16) 0.0395(14) 0.0287(13) 0.0180(12) 0.0194(13)
C15 0.0405(14) 0.0441(15) 0.0518(16) 0.0191(13) 0.0155(12) 0.0174(12)
C16 0.0414(16) 0.0641(19) 0.0446(16) 0.0203(14) -0.0050(12) 0.0055(14)
C17 0.0381(14) 0.0483(15) 0.0515(16) 0.0176(13) 0.0237(12) 0.0055(12)
C18 0.0499(16) 0.0354(14) 0.0490(16) 0.0056(12) 0.0124(13) -0.0062(12)
C19 0.0446(15) 0.0368(13) 0.0518(16) 0.0241(12) 0.0166(12) 0.0022(11)
C20 0.0386(14) 0.0387(13) 0.0457(14) 0.0220(12) 0.0185(11) 0.0037(10)
C21 0.0356(14) 0.0343(13) 0.0463(16) 0.0077(12) 0.0138(12) -0.0046(11)
C22 0.0282(12) 0.0427(14) 0.0548(16) 0.0194(12) 0.0192(11) 0.0057(10)
C23 0.0263(11) 0.0293(11) 0.0360(12) 0.0115(10) 0.0129(9) 0.0020(9)
C24 0.0210(10) 0.0247(10) 0.0225(10) 0.0095(8) 0.0047(8) 0.0062(8)
C25 0.0276(11) 0.0249(10) 0.0291(11) 0.0096(9) 0.0125(9) 0.0032(8)
C26 0.0352(12) 0.0268(11) 0.0286(11) 0.0094(9) 0.0122(9) 0.0028(9)
C27 0.0535(16) 0.0340(13) 0.0278(12) 0.0071(10) 0.0172(11) -0.0023(11)
C28 0.0579(17) 0.0283(12) 0.0473(15) 0.0063(11) 0.0349(13) 0.0074(11)
C29 0.0471(15) 0.0339(13) 0.0518(16) 0.0165(11) 0.0304(13) 0.0170(11)
C30 0.0374(13) 0.0334(12) 0.0367(13) 0.0146(10) 0.0183(10) 0.0134(10)
C31 0.0326(12) 0.0205(10) 0.0273(11) 0.0056(8) 0.0121(9) 0.0029(8)
C32 0.0502(16) 0.0311(12) 0.0505(15) 0.0217(12) 0.0198(12) 0.0134(11)
C33 0.0512(17) 0.0608(18) 0.0437(15) 0.0202(14) 0.0288(13) 0.0114(14)
C34 0.0642(19) 0.0402(15) 0.0537(17) 0.0177(13) 0.0247(15) -0.0067(13)
C35 0.0593(18) 0.0497(16) 0.0397(14) 0.0280(13) 0.0139(13) 0.0046(13)
C36 0.0299(14) 0.081(2) 0.0469(16) 0.0261(16) 0.0028(12) -0.0031(14)
C37 0.0447(16) 0.0605(18) 0.0551(17) 0.0306(15) 0.0195(13) 0.0275(14)
C38 0.0360(13) 0.0553(16) 0.0284(12) 0.0208(11) 0.0040(10) 0.0097(11)
C101 0.0393(13) 0.0284(12) 0.0504(15) 0.0175(11) 0.0215(12) 0.0086(10)
C102 0.0382(13) 0.0287(12) 0.0447(14) 0.0115(11) 0.0147(11) 0.0042(10)
C201 0.0497(16) 0.0527(17) 0.0410(15) 0.0238(13) 0.0039(12) 0.0019(13)
C202 0.0552(17) 0.0384(14) 0.0280(12) 0.0099(10) 0.0149(12) -0.0006(12)
C203 0.0367(14) 0.0417(14) 0.0399(14) 0.0231(12) 0.0002(11) 0.0015(11)
C204 0.0470(16) 0.0441(15) 0.0365(14) 0.0127(12) 0.0019(12) -0.0041(13)
C301 0.0442(14) 0.0277(11) 0.0364(13) 0.0133(10) 0.0212(11) 0.0127(10)
C302 0.0477(15) 0.0285(12) 0.0390(13) 0.0146(11) 0.0159(11) 0.0088(11)
C401 0.0355(14) 0.082(2) 0.0371(14) 0.0278(15) 0.0085(11) 0.0200(14)
C402 0.0443(14) 0.0360(13) 0.0231(11) 0.0074(10) 0.0055(10) 0.0029(11)
C403 0.0311(13) 0.0591(16) 0.0285(12) 0.0178(12) 0.0004(10) 0.0113(12)
C404 0.0477(17) 0.0586(19) 0.0324(14) 0.0000(13) 0.0012(12) -0.0127(15)
Ge1 0.02355(12) 0.02175(12) 0.02239(12) 0.00743(9) 0.00857(9) 0.00274(9)
Ge2 0.02201(12) 0.02185(12) 0.01839(11) 0.00690(9) 0.00551(9) 0.00400(9)
N1 0.0251(9) 0.0294(10) 0.0407(11) 0.0165(9) 0.0154(8) 0.0073(8)
N2 0.0292(10) 0.0262(9) 0.0266(9) 0.0087(7) 0.0126(8) 0.0071(7)
N3 0.0234(9) 0.0308(9) 0.0250(9) 0.0102(8) 0.0073(7) 0.0028(7)
N4 0.0230(9) 0.0243(9) 0.0274(9) 0.0096(7) 0.0095(7) 0.0043(7)
N5 0.0245(9) 0.0207(8) 0.0228(8) 0.0075(7) 0.0070(7) 0.0029(7)
N6 0.0245(9) 0.0299(9) 0.0243(9) 0.0105(7) 0.0079(7) 0.0030(7)
O101 0.0592(13) 0.0463(11) 0.0659(13) 0.0379(11) 0.0153(10) 0.0125(9)
O102 0.0650(14) 0.0423(11) 0.0633(13) 0.0100(10) 0.0400(11) 0.0206(10)
O201 0.0815(17) 0.0762(16) 0.0698(15) 0.0559(14) 0.0101(13) 0.0048(13)
O202 0.0640(14) 0.0619(13) 0.0524(12) 0.0191(10) 0.0349(11) 0.0112(11)
O203 0.0512(12) 0.0571(12) 0.0634(13) 0.0333(11) 0.0207(10) 0.0270(10)
O204 0.0742(16) 0.0512(13) 0.0491(13) 0.0044(11) -0.0048(11) -0.0223(12)
O301 0.0643(13) 0.0539(12) 0.0467(11) 0.0299(10) 0.0170(10) 0.0277(10)
O302 0.0854(16) 0.0412(11) 0.0498(12) 0.0148(9) 0.0394(11) 0.0322(11)
O401 0.0575(14) 0.131(2) 0.0677(15) 0.0719(17) 0.0167(12) 0.0347(15)
O402 0.0581(12) 0.0533(12) 0.0425(11) 0.0169(9) 0.0269(10) 0.0204(10)
O403 0.0483(12) 0.0888(16) 0.0403(11) 0.0221(11) 0.0126(9) 0.0371(12)
O404 0.0817(18) 0.0763(17) 0.0568(15) -0.0015(13) 0.0018(13) -0.0442(15)
Ru1 0.02626(9) 0.02155(8) 0.03323(9) 0.00964(7) 0.01213(7) 0.00392(6)
Ru2 0.03435(10) 0.03056(9) 0.02403(9) 0.01019(7) 0.00276(7) -0.00168(7)
Ru3 0.02833(9) 0.01967(8) 0.02634(9) 0.00613(6) 0.01031(7) 0.00359(6)
Ru4 0.02769(9) 0.04048(10) 0.02028(8) 0.00733(7) 0.00177(7) 0.00377(7)
Si1 0.0309(3) 0.0380(3) 0.0294(3) 0.0140(3) 0.0066(2) 0.0091(3)
Si2 0.0284(3) 0.0281(3) 0.0325(3) 0.0092(2) 0.0116(2) -0.0004(2)
Si3 0.0381(3) 0.0335(3) 0.0292(3) 0.0126(3) 0.0153(3) 0.0013(3)
Si4 0.0233(3) 0.0465(4) 0.0299(3) 0.0162(3) 0.0055(2) 0.0064(3)

loop_
_atom_type_symbol
_atom_type_description
_atom_type_scat_dispersion_real
_atom_type_scat_dispersion_imag
_atom_type_scat_source
C C 0.0181 0.0091 'International Tables Vol C Tables 4.2.6.8 and 6.1.1.4'
H H 0.0000 0.0000 'International Tables Vol C Tables 4.2.6.8 and 6.1.1.4'
Ge Ge -1.0885 0.8855 'International Tables Vol C Tables 4.2.6.8 and 6.1.1.4'
N N 0.0311 0.0180 'International Tables Vol C Tables 4.2.6.8 and 6.1.1.4'
O O 0.0492 0.0322 'International Tables Vol C Tables 4.2.6.8 and 6.1.1.4'
Ru Ru 0.0552 3.2960 'International Tables Vol C Tables 4.2.6.8 and 6.1.1.4'
Si Si 0.2541 0.3302 'International Tables Vol C Tables 4.2.6.8 and 6.1.1.4'

loop_
_geom_angle_atom_site_label_1
_geom_angle_atom_site_label_2
_geom_angle_atom_site_label_3
_geom_angle
N1 C4 C3 104.5(2)
N1 C4 C1 115.2(2)
C3 C4 C1 107.2(3)
N1 C4 C2 110.7(2)
C3 C4 C2 109.1(2)
C1 C4 C2 109.8(2)
N1 C5 N2 118.9(2)
N1 C5 C6 124.4(2)
N2 C5 C6 116.6(2)
C7 C6 C11 119.7(2)
C7 C6 C5 118.2(2)
C11 C6 C5 122.0(2)
C6 C7 C8 120.3(3)
C9 C8 C7 119.8(3)
C8 C9 C10 120.6(3)
C9 C10 C11 120.7(3)
C10 C11 C6 118.9(3)
N2 C12 C13 112.9(2)
N4 C23 C20 110.04(18)
N4 C23 C22 115.77(19)
C20 C23 C22 109.5(2)
N4 C23 C21 104.34(19)
C20 C23 C21 110.1(2)
C22 C23 C21 106.9(2)
N4 C24 N5 118.89(19)
N4 C24 C25 124.13(19)
N5 C24 C25 116.92(18)
C26 C25 C30 119.3(2)
C26 C25 C24 119.4(2)
C30 C25 C24 121.2(2)
C25 C26 C27 119.9(2)
C28 C27 C26 120.3(2)
C29 C28 C27 120.2(2)
C28 C29 C30 120.2(3)
C29 C30 C25 120.1(2)
N5 C31 C32 111.83(19)
O101 C101 Ru1 176.0(2)
O102 C102 Ru1 178.2(2)
O201 C201 Ru2 176.8(3)
O202 C202 Ru2 177.6(3)
O203 C203 Ru2 176.7(2)
O204 C204 Ru2 178.2(3)
O301 C301 Ru3 172.9(2)
O302 C302 Ru3 179.1(2)
O401 C401 Ru4 178.6(3)
O402 C402 Ru4 177.4(2)
O403 C403 Ru4 176.4(3)
O404 C404 Ru4 179.0(4)
N3 Ge1 N2 103.29(8)
N3 Ge1 Ru1 132.03(6)
N2 Ge1 Ru1 95.12(5)
N3 Ge1 Ru2 130.82(6)
N2 Ge1 Ru2 115.97(6)
Ru1 Ge1 Ru2 74.343(9)
N6 Ge2 N5 102.90(8)
N6 Ge2 Ru3 132.13(6)
N5 Ge2 Ru3 95.13(5)
N6 Ge2 Ru4 131.30(6)
N5 Ge2 Ru4 115.48(5)
Ru3 Ge2 Ru4 74.643(9)
C5 N1 C4 126.8(2)
C5 N1 Ru1 123.04(15)
C4 N1 Ru1 109.83(15)
C5 N2 C12 122.73(19)
C5 N2 Ge1 117.42(15)
C12 N2 Ge1 119.82(14)
Si2 N3 Si1 120.34(11)
Si2 N3 Ge1 123.59(11)
Si1 N3 Ge1 115.77(10)
C24 N4 C23 126.08(18)
C24 N4 Ru3 122.64(14)
C23 N4 Ru3 111.04(13)
C24 N5 C31 122.35(18)
C24 N5 Ge2 118.12(14)
C31 N5 Ge2 119.18(14)
Si3 N6 Si4 119.98(11)
Si3 N6 Ge2 123.84(10)
Si4 N6 Ge2 115.97(10)
C101 Ru1 C102 88.99(11)
C101 Ru1 N1 90.85(9)
C102 Ru1 N1 178.69(9)
C101 Ru1 Ge1 105.58(8)
C102 Ru1 Ge1 99.98(7)
N1 Ru1 Ge1 81.31(5)
C101 Ru1 Ru2 158.66(8)
C102 Ru1 Ru2 87.22(8)
N1 Ru1 Ru2 93.39(5)
Ge1 Ru1 Ru2 54.631(8)
C204 Ru2 C201 110.91(12)
C204 Ru2 C203 95.95(12)
C201 Ru2 C203 89.57(12)
C204 Ru2 C202 95.38(12)
C201 Ru2 C202 90.25(12)
C203 Ru2 C202 167.94(11)
C204 Ru2 Ge1 127.43(9)
C201 Ru2 Ge1 121.62(9)
C203 Ru2 Ge1 86.77(7)
C202 Ru2 Ge1 83.06(8)
C204 Ru2 Ru1 76.51(9)
C201 Ru2 Ru1 172.48(9)
C203 Ru2 Ru1 88.40(7)
C202 Ru2 Ru1 90.22(8)
Ge1 Ru2 Ru1 51.025(7)
C302 Ru3 C301 87.48(11)
C302 Ru3 N4 177.54(10)
C301 Ru3 N4 94.56(9)
C302 Ru3 Ge2 99.04(8)
C301 Ru3 Ge2 108.13(7)
N4 Ru3 Ge2 81.65(5)
C302 Ru3 Ru4 84.55(8)
C301 Ru3 Ru4 159.00(7)
N4 Ru3 Ru4 93.99(5)
Ge2 Ru3 Ru4 54.385(7)
C403 Ru4 C401 89.14(12)
C403 Ru4 C402 169.31(11)
C401 Ru4 C402 88.92(11)
C403 Ru4 C404 94.32(13)
C401 Ru4 C404 113.63(14)
C402 Ru4 C404 96.09(13)
C403 Ru4 Ge2 87.82(7)
C401 Ru4 Ge2 118.86(10)
C402 Ru4 Ge2 83.91(7)
C404 Ru4 Ge2 127.49(10)
C403 Ru4 Ru3 88.85(8)
C401 Ru4 Ru3 169.72(10)
C402 Ru4 Ru3 91.19(7)
C404 Ru4 Ru3 76.58(10)
Ge2 Ru4 Ru3 50.972(7)
N3 Si1 C14 111.85(11)
N3 Si1 C15 109.94(11)
C14 Si1 C15 110.81(13)
N3 Si1 C16 112.96(12)
C14 Si1 C16 104.54(14)
C15 Si1 C16 106.52(14)
N3 Si2 C19 114.22(11)
N3 Si2 C17 109.86(11)
C19 Si2 C17 106.34(14)
N3 Si2 C18 110.50(12)
C19 Si2 C18 104.63(14)
C17 Si2 C18 111.14(14)
N6 Si3 C35 114.52(11)
N6 Si3 C33 110.18(12)
C35 Si3 C33 106.28(14)
N6 Si3 C34 111.22(11)
C35 Si3 C34 103.96(15)
C33 Si3 C34 110.42(14)
N6 Si4 C37 109.57(12)
N6 Si4 C38 111.60(10)
C37 Si4 C38 110.65(13)
N6 Si4 C36 112.60(12)
C37 Si4 C36 107.69(15)
C38 Si4 C36 104.58(13)

loop_
_geom_bond_atom_site_label_1
_geom_bond_atom_site_label_2
_geom_bond_distance
C1 C4 1.530(4)
C2 C4 1.531(4)
C3 C4 1.527(4)
C4 N1 1.501(3)
C5 N1 1.313(3)
C5 N2 1.355(3)
C5 C6 1.497(3)
C6 C7 1.384(4)
C6 C11 1.399(4)
C7 C8 1.388(4)
C8 C9 1.366(6)
C9 C10 1.372(6)
C10 C11 1.389(4)
C12 N2 1.472(3)
C12 C13 1.516(4)
C14 Si1 1.862(3)
C15 Si1 1.868(3)
C16 Si1 1.871(3)
C17 Si2 1.870(3)
C18 Si2 1.877(3)
C19 Si2 1.862(3)
C20 C23 1.521(4)
C21 C23 1.531(3)
C22 C23 1.528(3)
C23 N4 1.507(3)
C24 N4 1.316(3)
C24 N5 1.353(3)
C24 C25 1.491(3)
C25 C26 1.388(3)
C25 C30 1.398(3)
C26 C27 1.393(3)
C27 C28 1.378(4)
C28 C29 1.378(4)
C29 C30 1.386(4)
C31 N5 1.472(3)
C31 C32 1.521(3)
C33 Si3 1.867(3)
C34 Si3 1.874(3)
C35 Si3 1.863(3)
C36 Si4 1.875(3)
C37 Si4 1.867(3)
C38 Si4 1.872(3)
C101 O101 1.140(3)
C101 Ru1 1.864(3)
C102 O102 1.146(3)
C102 Ru1 1.866(3)
C201 O201 1.128(3)
C201 Ru2 1.933(3)
C202 O202 1.143(4)
C202 Ru2 1.936(3)
C203 O203 1.138(4)
C203 Ru2 1.936(3)
C204 O204 1.137(3)
C204 Ru2 1.930(3)
C301 O301 1.145(3)
C301 Ru3 1.864(3)
C302 O302 1.148(3)
C302 Ru3 1.861(3)
C401 O401 1.134(4)
C401 Ru4 1.932(3)
C402 O402 1.137(3)
C402 Ru4 1.939(3)
C403 O403 1.139(3)
C403 Ru4 1.930(3)
C404 O404 1.130(4)
C404 Ru4 1.942(3)
Ge1 N3 1.8529(18)
Ge1 N2 1.9282(18)
Ge1 Ru1 2.3778(3)
Ge1 Ru2 2.4940(3)
Ge2 N6 1.8549(18)
Ge2 N5 1.9276(18)
Ge2 Ru3 2.3743(3)
Ge2 Ru4 2.4847(3)
N1 Ru1 2.1177(19)
N3 Si2 1.7490(19)
N3 Si1 1.7631(19)
N4 Ru3 2.1361(18)
N6 Si3 1.7546(19)
N6 Si4 1.7546(19)
Ru1 Ru2 2.9450(2)
Ru3 Ru4 2.9473(3)
